data_4333961
loop_
_publ_author_name
'Daniel M. Zink'
'Michael B\"achle'
'Thomas Baumann'
'Martin Nieger'
'Michael K\"uhn'
'Cong Wang'
'Wim Klopper'
'Uwe Monkowius'
'Thomas Hofbeck'
'Hartmut Yersin'
'Stefan Br\"ase'

_publ_contact_author
;
        Martin Nieger
        Laboratory of Inorganic Chemistry
        Department of Chemistry
        Universitity of Helsinki
        P.O. Box 55
        FIN-00014 University of Helsinki
        Finland
;
_publ_contact_author_email martin.nieger@helsinki.fi
_publ_contact_author_fax '++358 9 191 50198'
_publ_contact_author_phone '++358 9 191 50192'
_publ_section_title
;
 Synthesis, Structure, and Characterization of Dinuclear Copper(I) Halide
 Complexes with P^N Ligands Featuring Exciting Photoluminescence
 Properties
;
_journal_name_full 'Inorganic Chemistry'
_journal_page_first 2292
_journal_page_last 2305
_journal_paper_doi 10.1021/ic300979c
_journal_volume 52
_journal_year 2013
_chemical_formula_moiety 'C60 H48 Cu2 I2 N3 P3 S3, C4 H10 O'
_chemical_formula_sum 'C64 H58 Cu2 I2 N3 O P3 S3'
_chemical_formula_weight 1455.10
_chemical_name_systematic
; 
 ? 
;
_space_group_IT_number 2
_symmetry_cell_setting triclinic
_symmetry_space_group_name_Hall '-P 1'
_symmetry_space_group_name_H-M 'P -1'
_atom_sites_solution_hydrogens geom
_atom_sites_solution_primary direct
_atom_sites_solution_secondary difmap
_audit_creation_method SHELXL-97
_cell_angle_alpha 99.67(1)
_cell_angle_beta 95.08(1)
_cell_angle_gamma 102.08(1)
_cell_formula_units_Z 2
_cell_length_a 11.303(1)
_cell_length_b 11.969(1)
_cell_length_c 23.117(2)
_cell_measurement_reflns_used 81
_cell_measurement_temperature 123(2)
_cell_measurement_theta_max 25.0
_cell_measurement_theta_min 2.5
_cell_volume 2989.8(5)
_computing_cell_refinement EVALCCD
_computing_data_collection Collect
_computing_data_reduction EVALCCD
_computing_molecular_graphics XP
_computing_publication_material 'SHELXL-97 (Sheldrick, 1997)'
_computing_structure_refinement 'SHELXL-97 (Sheldrick, 1997)'
_computing_structure_solution 'SHELXS-97 (Sheldrick, 1990)'
_diffrn_ambient_temperature 123(2)
_diffrn_measured_fraction_theta_full 0.993
_diffrn_measured_fraction_theta_max 0.993
_diffrn_measurement_device_type 'Bruker-Nonius KappaCCD'
_diffrn_measurement_method 'rotation in phi and omega, 1 deg.'
_diffrn_radiation_monochromator graphite
_diffrn_radiation_source 'fine-focus sealed tube'
_diffrn_radiation_type MoK\a
_diffrn_radiation_wavelength 0.71073
_diffrn_reflns_av_R_equivalents 0.0595
_diffrn_reflns_av_sigmaI/netI 0.0703
_diffrn_reflns_limit_h_max 14
_diffrn_reflns_limit_h_min -14
_diffrn_reflns_limit_k_max 15
_diffrn_reflns_limit_k_min -15
_diffrn_reflns_limit_l_max 30
_diffrn_reflns_limit_l_min -30
_diffrn_reflns_number 36787
_diffrn_reflns_theta_full 27.48
_diffrn_reflns_theta_max 27.48
_diffrn_reflns_theta_min 2.95
_exptl_absorpt_coefficient_mu 1.974
_exptl_absorpt_correction_T_max 0.8879
_exptl_absorpt_correction_T_min 0.5353
_exptl_absorpt_correction_type multi-scan
_exptl_absorpt_process_details 'SADABS (Sheldrick, 2008)'
_exptl_crystal_colour yellow
_exptl_crystal_density_diffrn 1.616
_exptl_crystal_density_meas ?
_exptl_crystal_description plates
_exptl_crystal_F_000 1456
_exptl_crystal_size_max 0.36
_exptl_crystal_size_mid 0.12
_exptl_crystal_size_min 0.06
_refine_diff_density_max 1.902
_refine_diff_density_min -1.889
_refine_diff_density_rms 0.168
_refine_ls_extinction_method none
_refine_ls_goodness_of_fit_ref 1.090
_refine_ls_hydrogen_treatment constr
_refine_ls_matrix_type full
_refine_ls_number_parameters 684
_refine_ls_number_reflns 13618
_refine_ls_number_restraints 76
_refine_ls_restrained_S_all 1.093
_refine_ls_R_factor_all 0.0833
_refine_ls_R_factor_gt 0.0592
_refine_ls_shift/su_max 0.001
_refine_ls_shift/su_mean 0.000
_refine_ls_structure_factor_coef Fsqd
_refine_ls_weighting_details 'calc w=1/[\s^2^(Fo^2^)+(0.0633P)^2^+12.7000P] where P=(Fo^2^+2Fc^2^)/3'
_refine_ls_weighting_scheme calc
_refine_ls_wR_factor_gt 0.1411
_refine_ls_wR_factor_ref 0.1529
_reflns_number_gt 10411
_reflns_number_total 13618
_reflns_threshold_expression >2sigma(I)
_cod_data_source_file ic300979c_si_002_09.cif
_cod_data_source_block sb265_hy_compound_10-I
_cod_depositor_comments
;
The following automatic conversions were performed:

'_exptl_crystal_density_meas' value 'none' was changed to '?' - the
value is perceived as not measured.

Automatic conversion script
Id: cif_fix_values 3008 2015-01-20 13:52:24Z robertas 
;
_cod_original_cell_volume 2989.8(4)
_cod_database_code 4333961

loop_
_symmetry_equiv_pos_as_xyz
'x, y, z'
'-x, -y, -z'

loop_
_atom_site_label
_atom_site_type_symbol
_atom_site_fract_x
_atom_site_fract_y
_atom_site_fract_z
_atom_site_U_iso_or_equiv
_atom_site_adp_type
_atom_site_occupancy
_atom_site_symmetry_multiplicity
_atom_site_calc_flag
_atom_site_refinement_flags
_atom_site_disorder_assembly
_atom_site_disorder_group
I1 I 0.34590(4) 0.63794(3) 0.208120(17) 0.02236(10) Uani 1 1 d . . .
I2 I 0.44796(4) 0.40699(3) 0.318049(16) 0.02082(10) Uani 1 1 d . . .
Cu1 Cu 0.41543(6) 0.61987(6) 0.31840(3) 0.01815(15) Uani 1 1 d . . .
Cu2 Cu 0.27100(7) 0.42640(6) 0.23656(3) 0.01893(16) Uani 1 1 d . . .
P1 P 0.24717(13) 0.63096(12) 0.36158(6) 0.0171(3) Uani 1 1 d . . .
N1 N 0.1190(4) 0.4393(4) 0.2787(2) 0.0162(9) Uani 1 1 d . . .
C2 C 0.1123(5) 0.5234(5) 0.3212(2) 0.0179(11) Uani 1 1 d . . .
S3 S -0.03394(14) 0.52744(14) 0.33751(7) 0.0266(3) Uani 1 1 d . . .
C4 C -0.0915(6) 0.4012(5) 0.2865(3) 0.0224(12) Uani 1 1 d . . .
C5 C -0.2105(5) 0.3367(6) 0.2732(3) 0.0251(13) Uani 1 1 d . . .
H5 H -0.2740 0.3634 0.2916 0.030 Uiso 1 1 calc R . .
C6 C -0.2364(5) 0.2319(5) 0.2324(3) 0.0240(13) Uani 1 1 d . . .
C7 C -0.1404(6) 0.2004(5) 0.2042(3) 0.0251(13) Uani 1 1 d . . .
H7 H -0.1583 0.1309 0.1751 0.030 Uiso 1 1 calc R . .
C8 C -0.0218(6) 0.2642(5) 0.2159(3) 0.0241(13) Uani 1 1 d . . .
H8 H 0.0406 0.2393 0.1957 0.029 Uiso 1 1 calc R . .
C9 C 0.0041(5) 0.3667(5) 0.2585(2) 0.0178(11) Uani 1 1 d . . .
C10 C -0.3612(6) 0.1561(6) 0.2203(3) 0.0283(14) Uani 1 1 d . . .
H10A H -0.3705 0.1028 0.2483 0.042 Uiso 1 1 calc R . .
H10B H -0.3744 0.1111 0.1798 0.042 Uiso 1 1 calc R . .
H10C H -0.4212 0.2043 0.2248 0.042 Uiso 1 1 calc R . .
C11 C 0.1927(5) 0.7645(5) 0.3642(3) 0.0215(12) Uani 1 1 d . . .
C12 C 0.1340(6) 0.7855(6) 0.3136(3) 0.0296(14) Uani 1 1 d . . .
H12 H 0.1162 0.7277 0.2784 0.036 Uiso 1 1 calc R . .
C13 C 0.1009(7) 0.8913(6) 0.3140(4) 0.0365(16) Uani 1 1 d . . .
H13 H 0.0592 0.9050 0.2792 0.044 Uiso 1 1 calc R . .
C14 C 0.1277(7) 0.9748(6) 0.3636(4) 0.0429(19) Uani 1 1 d . . .
H14 H 0.1057 1.0472 0.3634 0.051 Uiso 1 1 calc R . .
C15 C 0.1869(8) 0.9548(6) 0.4143(4) 0.0438(19) Uani 1 1 d . . .
H15 H 0.2056 1.0136 0.4490 0.053 Uiso 1 1 calc R . .
C16 C 0.2194(6) 0.8495(5) 0.4150(3) 0.0318(15) Uani 1 1 d . . .
H16 H 0.2596 0.8359 0.4501 0.038 Uiso 1 1 calc R . .
C17 C 0.2513(5) 0.6047(5) 0.4368(3) 0.0190(11) Uani 1 1 d . . .
C18 C 0.1516(6) 0.5984(6) 0.4694(3) 0.0247(13) Uani 1 1 d . . .
H18 H 0.0760 0.6087 0.4523 0.030 Uiso 1 1 calc R . .
C19 C 0.1630(6) 0.5774(6) 0.5259(3) 0.0279(14) Uani 1 1 d . . .
H19 H 0.0948 0.5706 0.5474 0.033 Uiso 1 1 calc R . .
C20 C 0.2737(6) 0.5662(5) 0.5516(3) 0.0255(13) Uani 1 1 d . . .
H20 H 0.2812 0.5516 0.5907 0.031 Uiso 1 1 calc R . .
C21 C 0.3736(6) 0.5761(5) 0.5210(3) 0.0242(13) Uani 1 1 d . . .
H21 H 0.4499 0.5700 0.5395 0.029 Uiso 1 1 calc R . .
C22 C 0.3629(5) 0.5947(5) 0.4642(3) 0.0200(12) Uani 1 1 d . . .
H22 H 0.4318 0.6008 0.4431 0.024 Uiso 1 1 calc R . .
P2 P 0.58388(14) 0.76322(13) 0.34900(7) 0.0191(3) Uani 1 1 d . A .
N23 N 0.6620(5) 0.7196(4) 0.4569(2) 0.0227(11) Uani 1 1 d . . .
C24 C 0.6945(6) 0.7573(5) 0.4103(3) 0.0232(12) Uani 1 1 d . . .
S25 S 0.85077(14) 0.81370(14) 0.41176(7) 0.0254(3) Uani 1 1 d . . .
C26 C 0.8738(6) 0.7859(5) 0.4822(3) 0.0231(12) Uani 1 1 d . . .
C27 C 0.9830(6) 0.8098(6) 0.5207(3) 0.0268(13) Uani 1 1 d . . .
H27 H 1.0583 0.8450 0.5090 0.032 Uiso 1 1 calc R . .
C28 C 0.9784(6) 0.7810(6) 0.5756(3) 0.0277(14) Uani 1 1 d . . .
C29 C 0.8682(6) 0.7262(5) 0.5918(3) 0.0273(14) Uani 1 1 d . . .
H29 H 0.8674 0.7042 0.6294 0.033 Uiso 1 1 calc R . .
C30 C 0.7594(6) 0.7030(5) 0.5539(3) 0.0270(14) Uani 1 1 d . . .
H30 H 0.6843 0.6667 0.5653 0.032 Uiso 1 1 calc R . .
C31 C 0.7641(6) 0.7343(5) 0.4991(3) 0.0226(12) Uani 1 1 d . . .
C32 C 1.0932(7) 0.8161(7) 0.6205(3) 0.0406(18) Uani 1 1 d . . .
H32A H 1.1593 0.8627 0.6041 0.061 Uiso 0.530(9) 1 calc PR . .
H32B H 1.1171 0.7461 0.6293 0.061 Uiso 0.530(9) 1 calc PR . .
H32C H 1.0769 0.8621 0.6569 0.061 Uiso 0.530(9) 1 calc PR . .
H32D H 1.0762 0.7845 0.6561 0.061 Uiso 0.470(9) 1 calc PR . .
H32E H 1.1184 0.9012 0.6309 0.061 Uiso 0.470(9) 1 calc PR . .
H32F H 1.1587 0.7852 0.6033 0.061 Uiso 0.470(9) 1 calc PR . .
C33 C 0.5515(5) 0.9063(5) 0.3712(2) 0.0241(13) Uani 1 1 d D . .
C34 C 0.4967(8) 0.9552(7) 0.3292(4) 0.0208(17) Uiso 0.530(9) 1 d PD A 1
H34 H 0.4792 0.9147 0.2893 0.025 Uiso 0.530(9) 1 calc PR A 1
C35 C 0.4667(9) 1.0613(7) 0.3437(4) 0.0245(18) Uiso 0.530(9) 1 d PD A 1
H35 H 0.4268 1.0919 0.3141 0.029 Uiso 0.530(9) 1 calc PR A 1
C36 C 0.4940(7) 1.1220(6) 0.4000(3) 0.059(3) Uani 1 1 d D . .
H36 H 0.4786 1.1976 0.4095 0.071 Uiso 0.530(9) 1 calc PR A 1
H36' H 0.4711 1.1939 0.4111 0.071 Uiso 0.470(9) 1 calc PR A 2
C37 C 0.5444(12) 1.0732(10) 0.4435(5) 0.058(3) Uiso 0.530(9) 1 d PD A 1
H37 H 0.5584 1.1135 0.4834 0.069 Uiso 0.530(9) 1 calc PR A 1
C38 C 0.5748(11) 0.9662(9) 0.4296(4) 0.041(3) Uiso 0.530(9) 1 d PD A 1
H38 H 0.6111 0.9341 0.4597 0.049 Uiso 0.530(9) 1 calc PR A 1
C34' C 0.4590(9) 0.9356(8) 0.3380(4) 0.0208(17) Uiso 0.470(9) 1 d PD A 2
H34' H 0.4133 0.8805 0.3049 0.025 Uiso 0.470(9) 1 calc PR A 2
C35' C 0.4317(10) 1.0433(8) 0.3518(4) 0.0245(18) Uiso 0.470(9) 1 d PD A 2
H35' H 0.3693 1.0626 0.3277 0.029 Uiso 0.470(9) 1 calc PR A 2
C37' C 0.5891(11) 1.0979(10) 0.4322(6) 0.058(3) Uiso 0.470(9) 1 d PD A 2
H37' H 0.6363 1.1549 0.4640 0.069 Uiso 0.470(9) 1 calc PR A 2
C38' C 0.6169(10) 0.9898(9) 0.4184(5) 0.041(3) Uiso 0.470(9) 1 d PD A 2
H38' H 0.6819 0.9728 0.4417 0.049 Uiso 0.470(9) 1 calc PR A 2
C39 C 0.6836(5) 0.7828(4) 0.2923(3) 0.0259(13) Uani 1 1 d D . .
C40 C 0.7278(8) 0.8811(8) 0.2699(4) 0.0279(19) Uiso 0.530(9) 1 d PD A 1
H40 H 0.7053 0.9516 0.2846 0.034 Uiso 0.530(9) 1 calc PR A 1
C41 C 0.8047(9) 0.8785(11) 0.2261(5) 0.033(2) Uiso 0.530(9) 1 d PD A 1
H41 H 0.8344 0.9471 0.2113 0.040 Uiso 0.530(9) 1 calc PR A 1
C42 C 0.8380(10) 0.7764(10) 0.2041(5) 0.034(2) Uiso 0.530(9) 1 d PD A 1
H42 H 0.8898 0.7743 0.1739 0.041 Uiso 0.530(9) 1 calc PR A 1
C43 C 0.7952(10) 0.6772(10) 0.2262(5) 0.034(2) Uiso 0.530(9) 1 d PD A 1
H43 H 0.8186 0.6071 0.2116 0.041 Uiso 0.530(9) 1 calc PR A 1
C44 C 0.7180(9) 0.6798(7) 0.2699(5) 0.029(2) Uiso 0.530(9) 1 d PD A 1
H44 H 0.6885 0.6112 0.2847 0.035 Uiso 0.530(9) 1 calc PR A 1
C40' C 0.7436(8) 0.8952(8) 0.2894(5) 0.0279(19) Uiso 0.470(9) 1 d PD A 2
H40' H 0.7335 0.9592 0.3175 0.034 Uiso 0.470(9) 1 calc PR A 2
C41' C 0.8186(10) 0.9146(11) 0.2457(6) 0.033(2) Uiso 0.470(9) 1 d PD A 2
H41' H 0.8596 0.9914 0.2437 0.040 Uiso 0.470(9) 1 calc PR A 2
C42' C 0.8327(11) 0.8208(11) 0.2052(5) 0.034(2) Uiso 0.470(9) 1 d PD A 2
H42' H 0.8837 0.8335 0.1754 0.041 Uiso 0.470(9) 1 calc PR A 2
C43' C 0.7732(11) 0.7086(11) 0.2077(5) 0.034(2) Uiso 0.470(9) 1 d PD A 2
H43' H 0.7834 0.6445 0.1798 0.041 Uiso 0.470(9) 1 calc PR A 2
C44' C 0.6983(9) 0.6902(8) 0.2515(5) 0.029(2) Uiso 0.470(9) 1 d PD A 2
H44' H 0.6570 0.6133 0.2532 0.035 Uiso 0.470(9) 1 calc PR A 2
P3 P 0.27644(14) 0.29655(12) 0.15526(6) 0.0185(3) Uiso 1 1 d . . .
N45 N 0.0841(5) 0.2900(4) 0.0701(2) 0.0235(11) Uani 1 1 d . . .
C46 C 0.2004(6) 0.3187(5) 0.0863(3) 0.0211(12) Uani 1 1 d . . .
S47 S 0.28813(15) 0.39384(14) 0.04022(7) 0.0273(3) Uani 1 1 d . . .
C48 C 0.1567(6) 0.3862(5) -0.0051(3) 0.0242(13) Uani 1 1 d . . .
C49 C 0.1414(6) 0.4296(6) -0.0566(3) 0.0296(14) Uani 1 1 d . . .
H49 H 0.2105 0.4676 -0.0723 0.036 Uiso 1 1 calc R . .
C50 C 0.0259(6) 0.4173(5) -0.0850(3) 0.0257(13) Uani 1 1 d . . .
C51 C -0.0737(6) 0.3600(6) -0.0618(3) 0.0267(13) Uani 1 1 d . . .
H51 H -0.1533 0.3518 -0.0815 0.032 Uiso 1 1 calc R . .
C52 C -0.0604(6) 0.3148(6) -0.0112(3) 0.0311(15) Uani 1 1 d . . .
H52 H -0.1299 0.2750 0.0035 0.037 Uiso 1 1 calc R . .
C53 C 0.0565(6) 0.3282(5) 0.0183(3) 0.0217(12) Uani 1 1 d . . .
C54 C 0.0062(7) 0.4684(6) -0.1397(3) 0.0356(16) Uani 1 1 d . . .
H54A H 0.0797 0.5266 -0.1425 0.053 Uiso 1 1 calc R . .
H54B H -0.0632 0.5054 -0.1372 0.053 Uiso 1 1 calc R . .
H54C H -0.0105 0.4063 -0.1749 0.053 Uiso 1 1 calc R . .
C55 C 0.2191(5) 0.1431(5) 0.1560(3) 0.0210(12) Uani 1 1 d . . .
C56 C 0.1251(6) 0.0683(5) 0.1169(3) 0.0281(14) Uani 1 1 d . . .
H56 H 0.0813 0.0968 0.0879 0.034 Uiso 1 1 calc R . .
C57 C 0.0945(7) -0.0492(6) 0.1203(3) 0.0329(15) Uani 1 1 d . . .
H57 H 0.0304 -0.1008 0.0932 0.039 Uiso 1 1 calc R . .
C58 C 0.1568(7) -0.0913(5) 0.1628(3) 0.0311(15) Uani 1 1 d . . .
H58 H 0.1361 -0.1716 0.1648 0.037 Uiso 1 1 calc R . .
C59 C 0.2485(7) -0.0167(6) 0.2019(3) 0.0369(16) Uani 1 1 d . . .
H59 H 0.2914 -0.0455 0.2312 0.044 Uiso 1 1 calc R . .
C60 C 0.2794(6) 0.1002(6) 0.1995(3) 0.0299(14) Uani 1 1 d . . .
H60 H 0.3421 0.1514 0.2275 0.036 Uiso 1 1 calc R . .
C61 C 0.4273(6) 0.2962(5) 0.1332(3) 0.0212(12) Uani 1 1 d . . .
C62 C 0.5246(6) 0.3897(5) 0.1562(3) 0.0274(14) Uani 1 1 d . . .
H62 H 0.5135 0.4532 0.1842 0.033 Uiso 1 1 calc R . .
C63 C 0.6380(6) 0.3897(6) 0.1381(3) 0.0363(16) Uani 1 1 d . . .
H63 H 0.7049 0.4535 0.1536 0.044 Uiso 1 1 calc R . .
C64 C 0.6540(6) 0.2971(6) 0.0976(3) 0.0350(16) Uani 1 1 d . . .
H64 H 0.7319 0.2981 0.0850 0.042 Uiso 1 1 calc R . .
C65 C 0.5586(6) 0.2035(6) 0.0752(3) 0.0300(14) Uani 1 1 d . . .
H65 H 0.5708 0.1394 0.0479 0.036 Uiso 1 1 calc R . .
C66 C 0.4453(6) 0.2034(5) 0.0926(3) 0.0251(13) Uani 1 1 d . . .
H66 H 0.3788 0.1394 0.0768 0.030 Uiso 1 1 calc R . .
O1E O 0.6304(5) 0.9376(5) 0.0665(3) 0.0441(13) Uani 1 1 d . . .
C1E C 0.5586(8) 0.8427(8) 0.0854(4) 0.054(2) Uani 1 1 d . . .
H1E1 H 0.5991 0.8310 0.1229 0.065 Uiso 1 1 calc R . .
H1E2 H 0.5493 0.7709 0.0553 0.065 Uiso 1 1 calc R . .
C2E C 0.4374(8) 0.8659(9) 0.0941(4) 0.055(2) Uani 1 1 d . . .
H2E1 H 0.3870 0.7997 0.1069 0.082 Uiso 1 1 calc R . .
H2E2 H 0.3977 0.8774 0.0568 0.082 Uiso 1 1 calc R . .
H2E3 H 0.4470 0.9362 0.1244 0.082 Uiso 1 1 calc R . .
C3E C 0.7469(7) 0.9243(7) 0.0560(4) 0.0453(19) Uani 1 1 d . . .
H3E1 H 0.7405 0.8526 0.0263 0.054 Uiso 1 1 calc R . .
H3E2 H 0.7930 0.9169 0.0930 0.054 Uiso 1 1 calc R . .
C4E C 0.8125(8) 1.0269(8) 0.0339(4) 0.050(2) Uani 1 1 d . . .
H4E1 H 0.8941 1.0171 0.0266 0.075 Uiso 1 1 calc R . .
H4E2 H 0.8195 1.0976 0.0636 0.075 Uiso 1 1 calc R . .
H4E3 H 0.7670 1.0335 -0.0029 0.075 Uiso 1 1 calc R . .

loop_
_atom_site_aniso_label
_atom_site_aniso_U_11
_atom_site_aniso_U_22
_atom_site_aniso_U_33
_atom_site_aniso_U_23
_atom_site_aniso_U_13
_atom_site_aniso_U_12
I1 0.0217(2) 0.02274(19) 0.0232(2) 0.00760(14) -0.00225(15) 0.00604(15)
I2 0.0202(2) 0.02276(19) 0.02182(19) 0.00473(14) -0.00165(14) 0.01140(15)
Cu1 0.0125(3) 0.0204(3) 0.0218(4) 0.0038(3) -0.0005(3) 0.0057(3)
Cu2 0.0151(3) 0.0209(3) 0.0210(4) 0.0021(3) 0.0005(3) 0.0068(3)
P1 0.0122(7) 0.0181(7) 0.0207(7) 0.0012(5) -0.0010(5) 0.0062(5)
N1 0.011(2) 0.019(2) 0.019(2) 0.0030(18) -0.0018(18) 0.0064(18)
C2 0.013(3) 0.024(3) 0.018(3) 0.002(2) -0.001(2) 0.009(2)
S3 0.0127(7) 0.0322(8) 0.0315(8) -0.0062(6) 0.0004(6) 0.0085(6)
C4 0.015(3) 0.029(3) 0.024(3) 0.004(2) -0.003(2) 0.010(2)
C5 0.011(3) 0.040(3) 0.026(3) 0.006(3) -0.004(2) 0.012(3)
C6 0.013(3) 0.028(3) 0.031(3) 0.010(3) -0.004(2) 0.005(2)
C7 0.022(3) 0.022(3) 0.027(3) -0.002(2) -0.007(2) 0.002(2)
C8 0.020(3) 0.023(3) 0.028(3) 0.000(2) -0.002(2) 0.006(2)
C9 0.014(3) 0.020(3) 0.019(3) 0.007(2) 0.000(2) 0.002(2)
C10 0.017(3) 0.029(3) 0.039(4) 0.008(3) -0.001(3) 0.005(3)
C11 0.013(3) 0.023(3) 0.029(3) 0.003(2) -0.001(2) 0.009(2)
C12 0.028(4) 0.029(3) 0.037(4) 0.009(3) 0.003(3) 0.015(3)
C13 0.028(4) 0.034(4) 0.055(5) 0.019(3) 0.004(3) 0.017(3)
C14 0.026(4) 0.027(3) 0.079(6) 0.010(4) 0.007(4) 0.013(3)
C15 0.047(5) 0.024(3) 0.056(5) -0.005(3) 0.002(4) 0.010(3)
C16 0.025(3) 0.023(3) 0.044(4) 0.000(3) -0.003(3) 0.007(3)
C17 0.016(3) 0.019(3) 0.023(3) 0.004(2) 0.000(2) 0.008(2)
C18 0.015(3) 0.035(3) 0.024(3) 0.006(3) 0.000(2) 0.006(3)
C19 0.024(3) 0.034(3) 0.024(3) 0.003(3) 0.003(3) 0.006(3)
C20 0.030(4) 0.030(3) 0.016(3) 0.003(2) -0.001(2) 0.007(3)
C21 0.015(3) 0.031(3) 0.029(3) 0.004(3) -0.003(2) 0.011(2)
C22 0.014(3) 0.023(3) 0.024(3) 0.001(2) 0.002(2) 0.007(2)
P2 0.0150(7) 0.0193(7) 0.0230(7) 0.0038(6) -0.0016(6) 0.0058(6)
N23 0.014(2) 0.021(2) 0.031(3) 0.005(2) -0.005(2) 0.003(2)
C24 0.018(3) 0.023(3) 0.029(3) 0.005(2) -0.003(2) 0.009(2)
S25 0.0133(7) 0.0374(8) 0.0255(8) 0.0072(6) -0.0005(6) 0.0061(6)
C26 0.021(3) 0.026(3) 0.024(3) 0.003(2) -0.001(2) 0.013(2)
C27 0.019(3) 0.033(3) 0.028(3) 0.005(3) -0.004(3) 0.009(3)
C28 0.029(4) 0.030(3) 0.027(3) 0.002(3) -0.005(3) 0.018(3)
C29 0.033(4) 0.021(3) 0.028(3) 0.003(2) -0.005(3) 0.011(3)
C30 0.027(3) 0.023(3) 0.032(3) 0.005(3) 0.003(3) 0.008(3)
C31 0.019(3) 0.015(3) 0.032(3) 0.001(2) 0.001(2) 0.005(2)
C32 0.032(4) 0.048(4) 0.041(4) 0.009(3) -0.012(3) 0.013(3)
C33 0.018(3) 0.020(3) 0.031(3) -0.002(2) -0.006(2) 0.007(2)
C36 0.045(5) 0.032(4) 0.092(7) -0.017(4) -0.025(5) 0.028(4)
C39 0.014(3) 0.034(3) 0.025(3) 0.002(3) -0.007(2) 0.002(3)
N45 0.017(3) 0.029(3) 0.026(3) 0.007(2) 0.000(2) 0.009(2)
C46 0.022(3) 0.022(3) 0.021(3) 0.001(2) 0.003(2) 0.010(2)
S47 0.0180(8) 0.0344(8) 0.0306(8) 0.0130(7) -0.0037(6) 0.0057(6)
C48 0.020(3) 0.023(3) 0.031(3) 0.003(2) 0.001(3) 0.009(2)
C49 0.025(3) 0.029(3) 0.035(4) 0.009(3) -0.004(3) 0.007(3)
C50 0.024(3) 0.026(3) 0.027(3) 0.000(2) -0.006(3) 0.012(3)
C51 0.020(3) 0.033(3) 0.027(3) 0.001(3) -0.005(2) 0.013(3)
C52 0.025(4) 0.042(4) 0.027(3) 0.004(3) -0.002(3) 0.015(3)
C53 0.020(3) 0.021(3) 0.023(3) 0.001(2) 0.000(2) 0.006(2)
C54 0.035(4) 0.038(4) 0.036(4) 0.010(3) -0.007(3) 0.016(3)
C55 0.018(3) 0.023(3) 0.025(3) 0.005(2) 0.002(2) 0.010(2)
C56 0.023(3) 0.026(3) 0.034(4) 0.000(3) -0.004(3) 0.008(3)
C57 0.030(4) 0.023(3) 0.041(4) -0.002(3) 0.001(3) 0.002(3)
C58 0.032(4) 0.020(3) 0.042(4) 0.009(3) 0.005(3) 0.005(3)
C59 0.034(4) 0.032(3) 0.046(4) 0.017(3) -0.007(3) 0.005(3)
C60 0.021(3) 0.030(3) 0.035(4) 0.007(3) -0.004(3) 0.000(3)
C61 0.018(3) 0.025(3) 0.024(3) 0.006(2) 0.000(2) 0.009(2)
C62 0.027(3) 0.025(3) 0.031(3) 0.006(3) 0.004(3) 0.009(3)
C63 0.019(3) 0.041(4) 0.048(4) 0.006(3) 0.010(3) 0.004(3)
C64 0.023(3) 0.041(4) 0.045(4) 0.012(3) 0.014(3) 0.008(3)
C65 0.028(4) 0.035(3) 0.030(3) 0.005(3) 0.006(3) 0.015(3)
C66 0.027(3) 0.026(3) 0.023(3) 0.002(2) -0.002(3) 0.010(3)
O1E 0.035(3) 0.042(3) 0.058(3) 0.014(3) 0.008(3) 0.010(2)
C1E 0.045(5) 0.057(5) 0.064(6) 0.029(4) -0.003(4) 0.009(4)
C2E 0.039(5) 0.071(6) 0.057(5) 0.029(5) 0.011(4) 0.005(4)
C3E 0.035(4) 0.052(5) 0.046(5) 0.001(4) -0.009(4) 0.016(4)
C4E 0.039(5) 0.070(6) 0.039(4) 0.006(4) 0.001(4) 0.010(4)

loop_
_atom_type_symbol
_atom_type_description
_atom_type_scat_dispersion_real
_atom_type_scat_dispersion_imag
_atom_type_scat_source
C C 0.0033 0.0016 'International Tables Vol C Tables 4.2.6.8 and 6.1.1.4'
H H 0.0000 0.0000 'International Tables Vol C Tables 4.2.6.8 and 6.1.1.4'
N N 0.0061 0.0033 'International Tables Vol C Tables 4.2.6.8 and 6.1.1.4'
O O 0.0106 0.0060 'International Tables Vol C Tables 4.2.6.8 and 6.1.1.4'
P P 0.1023 0.0942 'International Tables Vol C Tables 4.2.6.8 and 6.1.1.4'
S S 0.1246 0.1234 'International Tables Vol C Tables 4.2.6.8 and 6.1.1.4'
Cu Cu 0.3201 1.2651 'International Tables Vol C Tables 4.2.6.8 and 6.1.1.4'
I I -0.4742 1.8119 'International Tables Vol C Tables 4.2.6.8 and 6.1.1.4'

loop_
_geom_angle_atom_site_label_1
_geom_angle_atom_site_label_2
_geom_angle_atom_site_label_3
_geom_angle
Cu1 I1 Cu2 63.67(2)
Cu1 I2 Cu2 63.90(2)
P1 Cu1 P2 118.55(6)
P1 Cu1 I2 106.40(5)
P2 Cu1 I2 114.94(5)
P1 Cu1 I1 102.13(5)
P2 Cu1 I1 104.98(5)
I2 Cu1 I1 108.76(3)
P1 Cu1 Cu2 87.39(5)
P2 Cu1 Cu2 153.01(5)
I2 Cu1 Cu2 58.90(2)
I1 Cu1 Cu2 58.99(2)
N1 Cu2 P3 125.97(13)
N1 Cu2 I2 107.53(13)
P3 Cu2 I2 105.94(5)
N1 Cu2 I1 104.40(13)
P3 Cu2 I1 105.60(5)
I2 Cu2 I1 105.93(3)
N1 Cu2 Cu1 91.03(13)
P3 Cu2 Cu1 142.98(5)
I2 Cu2 Cu1 57.20(2)
I1 Cu2 Cu1 57.35(2)
C17 P1 C11 104.8(3)
C17 P1 C2 104.1(3)
C11 P1 C2 100.5(3)
C17 P1 Cu1 115.9(2)
C11 P1 Cu1 117.6(2)
C2 P1 Cu1 111.98(18)
C2 N1 C9 110.7(5)
C2 N1 Cu2 125.7(4)
C9 N1 Cu2 122.9(4)
N1 C2 S3 115.3(4)
N1 C2 P1 122.9(4)
S3 C2 P1 121.8(3)
C4 S3 C2 89.9(3)
C5 C4 C9 122.0(6)
C5 C4 S3 128.7(5)
C9 C4 S3 109.3(4)
C4 C5 C6 119.3(6)
C4 C5 H5 120.4
C6 C5 H5 120.4
C5 C6 C7 117.7(5)
C5 C6 C10 120.8(6)
C7 C6 C10 121.5(6)
C8 C7 C6 123.9(6)
C8 C7 H7 118.0
C6 C7 H7 118.0
C7 C8 C9 117.9(6)
C7 C8 H8 121.0
C9 C8 H8 121.0
N1 C9 C8 126.3(5)
N1 C9 C4 114.6(5)
C8 C9 C4 119.1(5)
C6 C10 H10A 109.5
C6 C10 H10B 109.5
H10A C10 H10B 109.5
C6 C10 H10C 109.5
H10A C10 H10C 109.5
H10B C10 H10C 109.5
C12 C11 C16 119.6(6)
C12 C11 P1 119.6(5)
C16 C11 P1 120.5(5)
C11 C12 C13 120.0(6)
C11 C12 H12 120.0
C13 C12 H12 120.0
C14 C13 C12 120.4(7)
C14 C13 H13 119.8
C12 C13 H13 119.8
C13 C14 C15 120.0(7)
C13 C14 H14 120.0
C15 C14 H14 120.0
C14 C15 C16 120.5(7)
C14 C15 H15 119.8
C16 C15 H15 119.8
C11 C16 C15 119.6(7)
C11 C16 H16 120.2
C15 C16 H16 120.2
C22 C17 C18 118.7(5)
C22 C17 P1 116.9(4)
C18 C17 P1 124.3(5)
C19 C18 C17 120.2(6)
C19 C18 H18 119.9
C17 C18 H18 119.9
C18 C19 C20 119.9(6)
C18 C19 H19 120.1
C20 C19 H19 120.1
C19 C20 C21 120.7(6)
C19 C20 H20 119.6
C21 C20 H20 119.6
C22 C21 C20 120.1(6)
C22 C21 H21 120.0
C20 C21 H21 120.0
C21 C22 C17 120.4(5)
C21 C22 H22 119.8
C17 C22 H22 119.8
C39 P2 C24 100.0(3)
C39 P2 C33 104.1(3)
C24 P2 C33 102.4(3)
C39 P2 Cu1 113.41(17)
C24 P2 Cu1 121.2(2)
C33 P2 Cu1 113.55(18)
C24 N23 C31 110.5(5)
N23 C24 S25 115.8(5)
N23 C24 P2 122.3(5)
S25 C24 P2 121.6(4)
C26 S25 C24 88.9(3)
C31 C26 C27 120.8(6)
C31 C26 S25 110.3(5)
C27 C26 S25 128.9(5)
C28 C27 C26 118.4(6)
C28 C27 H27 120.8
C26 C27 H27 120.8
C27 C28 C29 120.6(6)
C27 C28 C32 119.6(7)
C29 C28 C32 119.8(6)
C30 C29 C28 121.3(6)
C30 C29 H29 119.4
C28 C29 H29 119.4
C31 C30 C29 117.9(6)
C31 C30 H30 121.0
C29 C30 H30 121.0
C30 C31 C26 121.0(6)
C30 C31 N23 124.5(6)
C26 C31 N23 114.5(6)
C28 C32 H32A 109.5
C28 C32 H32B 109.5
H32A C32 H32B 109.5
C28 C32 H32C 109.5
H32A C32 H32C 109.5
H32B C32 H32C 109.5
C28 C32 H32D 109.5
H32A C32 H32D 141.1
H32B C32 H32D 56.3
H32C C32 H32D 56.3
C28 C32 H32E 109.5
H32A C32 H32E 56.3
H32B C32 H32E 141.1
H32C C32 H32E 56.3
H32D C32 H32E 109.5
C28 C32 H32F 109.5
H32A C32 H32F 56.3
H32B C32 H32F 56.3
H32C C32 H32F 141.1
H32D C32 H32F 109.5
H32E C32 H32F 109.5
C34 C33 C34' 21.6(4)
C34 C33 C38' 111.9(7)
C34' C33 C38' 117.4(7)
C34 C33 C38 118.4(7)
C34' C33 C38 113.5(7)
C38' C33 C38 25.1(5)
C34 C33 P2 119.1(5)
C34' C33 P2 118.5(5)
C38' C33 P2 124.0(6)
C38 C33 P2 122.5(5)
C35 C34 C33 121.7(7)
C35 C34 H34 119.1
C33 C34 H34 119.1
C36 C35 C34 120.1(8)
C36 C35 H35 119.9
C34 C35 H35 119.9
C35 C36 C35' 20.3(5)
C35 C36 C37' 114.8(8)
C35' C36 C37' 120.0(9)
C35 C36 C37 119.5(8)
C35' C36 C37 114.3(8)
C37' C36 C37 26.5(6)
C35 C36 H36 120.3
C35' C36 H36 121.5
C37' C36 H36 118.2
C37 C36 H36 120.3
C35 C36 H36' 121.3
C35' C36 H36' 120.0
C37' C36 H36' 120.0
C37 C36 H36' 118.9
H36 C36 H36' 6.1
C36 C37 C38 120.9(9)
C36 C37 H37 119.5
C38 C37 H37 119.5
C37 C38 C33 119.3(9)
C37 C38 H38 120.4
C33 C38 H38 120.4
C35' C34' C33 121.2(8)
C35' C34' H34' 119.4
C33 C34' H34' 119.4
C36 C35' C34' 120.2(8)
C36 C35' H35' 119.9
C34' C35' H35' 119.9
C36 C37' C38' 119.9(10)
C36 C37' H37' 120.1
C38' C37' H37' 120.1
C33 C38' C37' 121.2(9)
C33 C38' H38' 119.4
C37' C38' H38' 119.4
C44' C39 C40 105.8(7)
C44' C39 C40' 119.7(8)
C40 C39 C40' 19.2(5)
C44' C39 C44 21.1(5)
C40 C39 C44 118.4(8)
C40' C39 C44 126.6(8)
C44' C39 P2 122.0(6)
C40 C39 P2 129.8(6)
C40' C39 P2 118.4(6)
C44 C39 P2 111.8(5)
C39 C40 C41 121.1(8)
C39 C40 H40 119.4
C41 C40 H40 119.4
C42 C41 C40 120.2(9)
C42 C41 H41 119.9
C40 C41 H41 119.9
C43 C42 C41 119.5(9)
C43 C42 H42 120.2
C41 C42 H42 120.2
C42 C43 C44 120.3(9)
C42 C43 H43 119.9
C44 C43 H43 119.9
C43 C44 C39 120.5(8)
C43 C44 H44 119.7
C39 C44 H44 119.7
C39 C40' C41' 120.3(9)
C39 C40' H40' 119.8
C41' C40' H40' 119.8
C42' C41' C40' 119.3(9)
C42' C41' H41' 120.4
C40' C41' H41' 120.4
C41' C42' C43' 120.7(10)
C41' C42' H42' 119.6
C43' C42' H42' 119.6
C42' C43' C44' 119.6(9)
C42' C43' H43' 120.2
C44' C43' H43' 120.2
C39 C44' C43' 120.4(8)
C39 C44' H44' 119.8
C43' C44' H44' 119.8
C55 P3 C61 101.1(3)
C55 P3 C46 104.5(3)
C61 P3 C46 99.1(3)
C55 P3 Cu2 117.9(2)
C61 P3 Cu2 115.8(2)
C46 P3 Cu2 115.74(19)
C46 N45 C53 110.1(5)
N45 C46 S47 116.0(5)
N45 C46 P3 125.1(5)
S47 C46 P3 118.7(4)
C48 S47 C46 89.1(3)
C49 C48 C53 121.3(6)
C49 C48 S47 129.5(5)
C53 C48 S47 109.2(5)
C50 C49 C48 119.7(6)
C50 C49 H49 120.2
C48 C49 H49 120.2
C49 C50 C51 119.2(6)
C49 C50 C54 120.8(6)
C51 C50 C54 120.0(6)
C52 C51 C50 122.1(6)
C52 C51 H51 119.0
C50 C51 H51 119.0
C51 C52 C53 119.1(7)
C51 C52 H52 120.5
C53 C52 H52 120.5
N45 C53 C52 125.8(6)
N45 C53 C48 115.6(6)
C52 C53 C48 118.7(6)
C50 C54 H54A 109.5
C50 C54 H54B 109.5
H54A C54 H54B 109.5
C50 C54 H54C 109.5
H54A C54 H54C 109.5
H54B C54 H54C 109.5
C56 C55 C60 119.1(6)
C56 C55 P3 125.6(5)
C60 C55 P3 115.3(5)
C55 C56 C57 119.8(6)
C55 C56 H56 120.1
C57 C56 H56 120.1
C58 C57 C56 120.5(6)
C58 C57 H57 119.7
C56 C57 H57 119.7
C59 C58 C57 119.5(6)
C59 C58 H58 120.3
C57 C58 H58 120.3
C58 C59 C60 120.8(7)
C58 C59 H59 119.6
C60 C59 H59 119.6
C59 C60 C55 120.3(6)
C59 C60 H60 119.9
C55 C60 H60 119.9
C62 C61 C66 119.6(6)
C62 C61 P3 120.0(5)
C66 C61 P3 120.4(5)
C63 C62 C61 119.5(6)
C63 C62 H62 120.2
C61 C62 H62 120.2
C64 C63 C62 120.1(7)
C64 C63 H63 120.0
C62 C63 H63 120.0
C65 C64 C63 120.8(6)
C65 C64 H64 119.6
C63 C64 H64 119.6
C64 C65 C66 119.4(6)
C64 C65 H65 120.3
C66 C65 H65 120.3
C65 C66 C61 120.6(6)
C65 C66 H66 119.7
C61 C66 H66 119.7
C3E O1E C1E 114.4(7)
O1E C1E C2E 109.4(7)
O1E C1E H1E1 109.8
C2E C1E H1E1 109.8
O1E C1E H1E2 109.8
C2E C1E H1E2 109.8
H1E1 C1E H1E2 108.3
C1E C2E H2E1 109.5
C1E C2E H2E2 109.5
H2E1 C2E H2E2 109.5
C1E C2E H2E3 109.5
H2E1 C2E H2E3 109.5
H2E2 C2E H2E3 109.5
O1E C3E C4E 109.8(7)
O1E C3E H3E1 109.7
C4E C3E H3E1 109.7
O1E C3E H3E2 109.7
C4E C3E H3E2 109.7
H3E1 C3E H3E2 108.2
C3E C4E H4E1 109.5
C3E C4E H4E2 109.5
H4E1 C4E H4E2 109.5
C3E C4E H4E3 109.5
H4E1 C4E H4E3 109.5
H4E2 C4E H4E3 109.5

loop_
_geom_bond_atom_site_label_1
_geom_bond_atom_site_label_2
_geom_bond_distance
I1 Cu1 2.6580(8)
I1 Cu2 2.7056(8)
I2 Cu1 2.6482(8)
I2 Cu2 2.6976(9)
Cu1 P1 2.2424(16)
Cu1 P2 2.2486(17)
Cu1 Cu2 2.8293(11)
Cu2 N1 2.069(5)
Cu2 P3 2.2429(16)
P1 C17 1.818(6)
P1 C11 1.823(6)
P1 C2 1.837(6)
N1 C2 1.303(7)
N1 C9 1.394(7)
C2 S3 1.736(6)
S3 C4 1.718(6)
C4 C5 1.383(8)
C4 C9 1.406(8)
C5 C6 1.396(9)
C5 H5 0.9500
C6 C7 1.400(9)
C6 C10 1.483(8)
C7 C8 1.375(9)
C7 H7 0.9500
C8 C9 1.398(8)
C8 H8 0.9500
C10 H10A 0.9800
C10 H10B 0.9800
C10 H10C 0.9800
C11 C12 1.380(9)
C11 C16 1.382(9)
C12 C13 1.393(9)
C12 H12 0.9500
C13 C14 1.354(11)
C13 H13 0.9500
C14 C15 1.380(12)
C14 H14 0.9500
C15 C16 1.387(10)
C15 H15 0.9500
C16 H16 0.9500
C17 C22 1.398(8)
C17 C18 1.406(8)
C18 C19 1.371(9)
C18 H18 0.9500
C19 C20 1.378(9)
C19 H19 0.9500
C20 C21 1.378(9)
C20 H20 0.9500
C21 C22 1.369(9)
C21 H21 0.9500
C22 H22 0.9500
P2 C39 1.817(7)
P2 C24 1.825(6)
P2 C33 1.825(6)
N23 C24 1.291(8)
N23 C31 1.404(8)
C24 S25 1.749(6)
S25 C26 1.724(6)
C26 C31 1.385(9)
C26 C27 1.403(9)
C27 C28 1.372(9)
C27 H27 0.9500
C28 C29 1.394(10)
C28 C32 1.525(9)
C29 C30 1.394(9)
C29 H29 0.9500
C30 C31 1.382(9)
C30 H30 0.9500
C32 H32A 0.9800
C32 H32B 0.9800
C32 H32C 0.9800
C32 H32D 0.9800
C32 H32E 0.9800
C32 H32F 0.9800
C33 C34 1.380(8)
C33 C34' 1.381(8)
C33 C38' 1.385(9)
C33 C38 1.393(8)
C34 C35 1.377(9)
C34 H34 0.9500
C35 C36 1.354(9)
C35 H35 0.9500
C36 C35' 1.361(9)
C36 C37' 1.362(10)
C36 C37 1.384(9)
C36 H36 0.9500
C36 H36' 0.9500
C37 C38 1.389(10)
C37 H37 0.9500
C38 H38 0.9500
C34' C35' 1.381(10)
C34' H34' 0.9500
C35' H35' 0.9500
C37' C38' 1.386(10)
C37' H37' 0.9500
C38' H38' 0.9500
C39 C44' 1.378(8)
C39 C40 1.381(8)
C39 C40' 1.389(8)
C39 C44 1.399(8)
C40 C41 1.392(10)
C40 H40 0.9500
C41 C42 1.384(10)
C41 H41 0.9500
C42 C43 1.383(10)
C42 H42 0.9500
C43 C44 1.393(10)
C43 H43 0.9500
C44 H44 0.9500
C40' C41' 1.394(10)
C40' H40' 0.9500
C41' C42' 1.381(10)
C41' H41' 0.9500
C42' C43' 1.384(10)
C42' H42' 0.9500
C43' C44' 1.391(10)
C43' H43' 0.9500
C44' H44' 0.9500
P3 C55 1.819(6)
P3 C61 1.823(6)
P3 C46 1.829(6)
N45 C46 1.291(8)
N45 C53 1.385(8)
C46 S47 1.750(6)
S47 C48 1.718(7)
C48 C49 1.388(9)
C48 C53 1.401(9)
C49 C50 1.375(9)
C49 H49 0.9500
C50 C51 1.390(9)
C50 C54 1.514(9)
C51 C52 1.379(9)
C51 H51 0.9500
C52 C53 1.397(9)
C52 H52 0.9500
C54 H54A 0.9800
C54 H54B 0.9800
C54 H54C 0.9800
C55 C56 1.381(9)
C55 C60 1.391(9)
C56 C57 1.393(9)
C56 H56 0.9500
C57 C58 1.381(10)
C57 H57 0.9500
C58 C59 1.365(10)
C58 H58 0.9500
C59 C60 1.381(9)
C59 H59 0.9500
C60 H60 0.9500
C61 C62 1.388(9)
C61 C66 1.390(8)
C62 C63 1.382(9)
C62 H62 0.9500
C63 C64 1.380(10)
C63 H63 0.9500
C64 C65 1.373(10)
C64 H64 0.9500
C65 C66 1.376(9)
C65 H65 0.9500
C66 H66 0.9500
O1E C3E 1.396(10)
O1E C1E 1.408(10)
C1E C2E 1.478(12)
C1E H1E1 0.9900
C1E H1E2 0.9900
C2E H2E1 0.9800
C2E H2E2 0.9800
C2E H2E3 0.9800
C3E C4E 1.487(12)
C3E H3E1 0.9900
C3E H3E2 0.9900
C4E H4E1 0.9800
C4E H4E2 0.9800
C4E H4E3 0.9800

loop_
_geom_torsion_atom_site_label_1
_geom_torsion_atom_site_label_2
_geom_torsion_atom_site_label_3
_geom_torsion_atom_site_label_4
_geom_torsion
Cu2 I2 Cu1 P1 76.53(5)
Cu2 I2 Cu1 P2 -150.14(6)
Cu2 I2 Cu1 I1 -32.82(3)
Cu2 I1 Cu1 P1 -79.42(5)
Cu2 I1 Cu1 P2 156.28(5)
Cu2 I1 Cu1 I2 32.79(3)
Cu1 I2 Cu2 N1 -79.56(13)
Cu1 I2 Cu2 P3 143.49(5)
Cu1 I2 Cu2 I1 31.62(2)
Cu1 I1 Cu2 N1 81.81(13)
Cu1 I1 Cu2 P3 -143.67(5)
Cu1 I1 Cu2 I2 -31.56(2)
P1 Cu1 Cu2 N1 -0.65(14)
P2 Cu1 Cu2 N1 -165.42(17)
I2 Cu1 Cu2 N1 110.30(13)
I1 Cu1 Cu2 N1 -106.49(13)
P1 Cu1 Cu2 P3 177.22(9)
P2 Cu1 Cu2 P3 12.46(16)
I2 Cu1 Cu2 P3 -71.83(8)
I1 Cu1 Cu2 P3 71.39(8)
P1 Cu1 Cu2 I2 -110.95(5)
P2 Cu1 Cu2 I2 84.28(11)
I1 Cu1 Cu2 I2 143.21(3)
P1 Cu1 Cu2 I1 105.84(5)
P2 Cu1 Cu2 I1 -58.93(11)
I2 Cu1 Cu2 I1 -143.21(3)
P2 Cu1 P1 C17 -72.3(2)
I2 Cu1 P1 C17 59.1(2)
I1 Cu1 P1 C17 173.0(2)
Cu2 Cu1 P1 C17 115.5(2)
P2 Cu1 P1 C11 52.9(2)
I2 Cu1 P1 C11 -175.8(2)
I1 Cu1 P1 C11 -61.8(2)
Cu2 Cu1 P1 C11 -119.3(2)
P2 Cu1 P1 C2 168.5(2)
I2 Cu1 P1 C2 -60.1(2)
I1 Cu1 P1 C2 53.8(2)
Cu2 Cu1 P1 C2 -3.7(2)
P3 Cu2 N1 C2 -170.7(4)
I2 Cu2 N1 C2 63.5(5)
I1 Cu2 N1 C2 -48.8(5)
Cu1 Cu2 N1 C2 7.7(5)
P3 Cu2 N1 C9 -1.0(5)
I2 Cu2 N1 C9 -126.8(4)
I1 Cu2 N1 C9 121.0(4)
Cu1 Cu2 N1 C9 177.4(4)
C9 N1 C2 S3 -3.7(6)
Cu2 N1 C2 S3 167.1(3)
C9 N1 C2 P1 176.3(4)
Cu2 N1 C2 P1 -12.9(7)
C17 P1 C2 N1 -115.4(5)
C11 P1 C2 N1 136.2(5)
Cu1 P1 C2 N1 10.6(5)
C17 P1 C2 S3 64.6(4)
C11 P1 C2 S3 -43.8(4)
Cu1 P1 C2 S3 -169.4(3)
N1 C2 S3 C4 3.7(5)
P1 C2 S3 C4 -176.3(4)
C2 S3 C4 C5 176.2(6)
C2 S3 C4 C9 -2.5(5)
C9 C4 C5 C6 2.5(9)
S3 C4 C5 C6 -176.0(5)
C4 C5 C6 C7 -3.7(9)
C4 C5 C6 C10 175.4(6)
C5 C6 C7 C8 2.7(10)
C10 C6 C7 C8 -176.4(6)
C6 C7 C8 C9 -0.2(10)
C2 N1 C9 C8 -175.9(6)
Cu2 N1 C9 C8 13.0(8)
C2 N1 C9 C4 1.7(7)
Cu2 N1 C9 C4 -169.4(4)
C7 C8 C9 N1 176.3(6)
C7 C8 C9 C4 -1.2(9)
C5 C4 C9 N1 -177.7(5)
S3 C4 C9 N1 1.0(6)
C5 C4 C9 C8 0.0(9)
S3 C4 C9 C8 178.8(5)
C17 P1 C11 C12 -154.6(5)
C2 P1 C11 C12 -46.8(6)
Cu1 P1 C11 C12 74.9(5)
C17 P1 C11 C16 31.4(6)
C2 P1 C11 C16 139.1(5)
Cu1 P1 C11 C16 -99.1(5)
C16 C11 C12 C13 -0.7(10)
P1 C11 C12 C13 -174.8(5)
C11 C12 C13 C14 1.1(11)
C12 C13 C14 C15 -0.7(12)
C13 C14 C15 C16 0.0(12)
C12 C11 C16 C15 -0.1(10)
P1 C11 C16 C15 174.0(6)
C14 C15 C16 C11 0.4(12)
C11 P1 C17 C22 -123.5(5)
C2 P1 C17 C22 131.4(4)
Cu1 P1 C17 C22 7.9(5)
C11 P1 C17 C18 54.0(6)
C2 P1 C17 C18 -51.1(6)
Cu1 P1 C17 C18 -174.6(4)
C22 C17 C18 C19 -3.0(9)
P1 C17 C18 C19 179.6(5)
C17 C18 C19 C20 2.1(10)
C18 C19 C20 C21 0.1(10)
C19 C20 C21 C22 -1.4(9)
C20 C21 C22 C17 0.5(9)
C18 C17 C22 C21 1.6(9)
P1 C17 C22 C21 179.3(5)
P1 Cu1 P2 C39 -152.68(19)
I2 Cu1 P2 C39 79.9(2)
I1 Cu1 P2 C39 -39.5(2)
Cu2 Cu1 P2 C39 9.9(2)
P1 Cu1 P2 C24 88.4(2)
I2 Cu1 P2 C24 -39.0(2)
I1 Cu1 P2 C24 -158.4(2)
Cu2 Cu1 P2 C24 -109.0(2)
P1 Cu1 P2 C33 -34.1(2)
I2 Cu1 P2 C33 -161.54(19)
I1 Cu1 P2 C33 79.0(2)
Cu2 Cu1 P2 C33 128.5(2)
C31 N23 C24 S25 0.4(6)
C31 N23 C24 P2 -174.7(4)
C39 P2 C24 N23 -164.9(5)
C33 P2 C24 N23 88.2(5)
Cu1 P2 C24 N23 -39.5(6)
C39 P2 C24 S25 20.4(4)
C33 P2 C24 S25 -86.6(4)
Cu1 P2 C24 S25 145.7(3)
N23 C24 S25 C26 -1.0(5)
P2 C24 S25 C26 174.1(4)
C24 S25 C26 C31 1.3(5)
C24 S25 C26 C27 -177.8(6)
C31 C26 C27 C28 -0.1(9)
S25 C26 C27 C28 178.9(5)
C26 C27 C28 C29 1.9(9)
C26 C27 C28 C32 -174.3(6)
C27 C28 C29 C30 -2.5(9)
C32 C28 C29 C30 173.8(6)
C28 C29 C30 C31 1.0(9)
C29 C30 C31 C26 0.8(9)
C29 C30 C31 N23 -178.1(5)
C27 C26 C31 C30 -1.3(9)
S25 C26 C31 C30 179.5(5)
C27 C26 C31 N23 177.8(5)
S25 C26 C31 N23 -1.4(6)
C24 N23 C31 C30 179.7(6)
C24 N23 C31 C26 0.7(7)
C39 P2 C33 C34 59.1(5)
C24 P2 C33 C34 162.9(5)
Cu1 P2 C33 C34 -64.7(5)
C39 P2 C33 C34' 83.8(6)
C24 P2 C33 C34' -172.4(6)
Cu1 P2 C33 C34' -40.0(6)
C39 P2 C33 C38' -94.0(7)
C24 P2 C33 C38' 9.9(7)
Cu1 P2 C33 C38' 142.3(6)
C39 P2 C33 C38 -124.0(6)
C24 P2 C33 C38 -20.2(6)
Cu1 P2 C33 C38 112.2(6)
C34' C33 C34 C35 83.5(13)
C38' C33 C34 C35 -25.9(5)
C38 C33 C34 C35 1.0(3)
P2 C33 C34 C35 178.0(4)
C33 C34 C35 C36 1.8(3)
C34 C35 C36 C35' -84.9(14)
C34 C35 C36 C37' 25.0(7)
C34 C35 C36 C37 -4.4(6)
C35 C36 C37 C38 4.3(9)
C35' C36 C37 C38 26.3(9)
C37' C36 C37 C38 -82.6(13)
C36 C37 C38 C33 -1.4(9)
C34 C33 C38 C37 -1.2(6)
C34' C33 C38 C37 -24.6(7)
C38' C33 C38 C37 80.0(13)
P2 C33 C38 C37 -178.1(6)
C34 C33 C34' C35' -81.3(13)
C38' C33 C34' C35' -0.9(3)
C38 C33 C34' C35' 26.7(5)
P2 C33 C34' C35' -178.8(4)
C35 C36 C35' C34' 85.0(14)
C37' C36 C35' C34' 4.6(6)
C37 C36 C35' C34' -24.6(7)
C33 C34' C35' C36 -1.9(3)
C35 C36 C37' C38' -26.7(9)
C35' C36 C37' C38' -4.5(9)
C37 C36 C37' C38' 80.2(12)
C34 C33 C38' C37' 23.9(7)
C34' C33 C38' C37' 1.0(6)
C38 C33 C38' C37' -86.4(13)
P2 C33 C38' C37' 178.7(6)
C36 C37' C38' C33 1.7(9)
C24 P2 C39 C44' 95.2(6)
C33 P2 C39 C44' -159.1(6)
Cu1 P2 C39 C44' -35.3(6)
C24 P2 C39 C40 -105.3(6)
C33 P2 C39 C40 0.3(6)
Cu1 P2 C39 C40 124.2(5)
C24 P2 C39 C40' -86.6(5)
C33 P2 C39 C40' 19.0(5)
Cu1 P2 C39 C40' 142.9(5)
C24 P2 C39 C44 74.3(5)
C33 P2 C39 C44 180.0(5)
Cu1 P2 C39 C44 -56.1(5)
C44' C39 C40 C41 -18.3(5)
C40' C39 C40 C41 120.5(18)
C44 C39 C40 C41 0.0(3)
P2 C39 C40 C41 179.7(5)
C39 C40 C41 C42 0.2(3)
C40 C41 C42 C43 -0.6(6)
C41 C42 C43 C44 0.8(8)
C42 C43 C44 C39 -0.5(8)
C44' C39 C44 C43 57.3(16)
C40 C39 C44 C43 0.1(6)
C40' C39 C44 C43 -20.5(9)
P2 C39 C44 C43 -179.6(6)
C44' C39 C40' C41' -0.2(3)
C40 C39 C40' C41' -47.0(17)
C44 C39 C40' C41' 23.8(7)
P2 C39 C40' C41' -178.4(5)
C39 C40' C41' C42' 0.0(3)
C40' C41' C42' C43' 0.1(6)
C41' C42' C43' C44' 0.1(8)
C40 C39 C44' C43' 14.7(7)
C40' C39 C44' C43' 0.3(6)
C44 C39 C44' C43' -115.1(18)
P2 C39 C44' C43' 178.5(6)
C42' C43' C44' C39 -0.3(8)
N1 Cu2 P3 C55 -53.5(3)
I2 Cu2 P3 C55 73.0(2)
I1 Cu2 P3 C55 -174.9(2)
Cu1 Cu2 P3 C55 129.2(2)
N1 Cu2 P3 C61 -173.4(3)
I2 Cu2 P3 C61 -46.9(2)
I1 Cu2 P3 C61 65.2(2)
Cu1 Cu2 P3 C61 9.3(2)
N1 Cu2 P3 C46 71.3(3)
I2 Cu2 P3 C46 -162.2(2)
I1 Cu2 P3 C46 -50.1(2)
Cu1 Cu2 P3 C46 -106.0(2)
C53 N45 C46 S47 -0.5(6)
C53 N45 C46 P3 174.7(4)
C55 P3 C46 N45 52.6(6)
C61 P3 C46 N45 156.7(5)
Cu2 P3 C46 N45 -78.9(5)
C55 P3 C46 S47 -132.3(3)
C61 P3 C46 S47 -28.3(4)
Cu2 P3 C46 S47 96.2(3)
N45 C46 S47 C48 0.0(5)
P3 C46 S47 C48 -175.5(4)
C46 S47 C48 C49 179.0(6)
C46 S47 C48 C53 0.4(4)
C53 C48 C49 C50 1.0(9)
S47 C48 C49 C50 -177.4(5)
C48 C49 C50 C51 -0.9(9)
C48 C49 C50 C54 177.3(6)
C49 C50 C51 C52 -0.1(9)
C54 C50 C51 C52 -178.2(6)
C50 C51 C52 C53 0.9(10)
C46 N45 C53 C52 -178.5(6)
C46 N45 C53 C48 0.8(7)
C51 C52 C53 N45 178.5(6)
C51 C52 C53 C48 -0.7(9)
C49 C48 C53 N45 -179.5(6)
S47 C48 C53 N45 -0.8(6)
C49 C48 C53 C52 -0.2(9)
S47 C48 C53 C52 178.5(5)
C61 P3 C55 C56 -111.5(6)
C46 P3 C55 C56 -8.9(6)
Cu2 P3 C55 C56 121.3(5)
C61 P3 C55 C60 66.9(5)
C46 P3 C55 C60 169.5(5)
Cu2 P3 C55 C60 -60.3(5)
C60 C55 C56 C57 -2.0(10)
P3 C55 C56 C57 176.3(5)
C55 C56 C57 C58 0.6(10)
C56 C57 C58 C59 0.4(11)
C57 C58 C59 C60 0.0(11)
C58 C59 C60 C55 -1.4(11)
C56 C55 C60 C59 2.4(10)
P3 C55 C60 C59 -176.1(6)
C55 P3 C61 C62 -144.7(5)
C46 P3 C61 C62 108.4(5)
Cu2 P3 C61 C62 -16.0(6)
C55 P3 C61 C66 36.3(6)
C46 P3 C61 C66 -70.6(5)
Cu2 P3 C61 C66 165.0(4)
C66 C61 C62 C63 0.5(10)
P3 C61 C62 C63 -178.5(5)
C61 C62 C63 C64 -0.2(11)
C62 C63 C64 C65 -0.7(12)
C63 C64 C65 C66 1.3(11)
C64 C65 C66 C61 -1.0(10)
C62 C61 C66 C65 0.1(10)
P3 C61 C66 C65 179.1(5)
C3E O1E C1E C2E -179.1(7)
C1E O1E C3E C4E 177.7(7)
